data_4342614
loop_
_publ_author_name
'Herv\'e, Alexandre'
'Bouzidi, Yamina'
'Berthet, Jean-Claude'
'Belkhiri, Lotfi'
'Thu\'ery, Pierre'
'Boucekkine, Abdou'
'Ephritikhine, Michel'

_publ_section_title
;
 U(III)-CN versus U(IV)-NC Coordination in Tris(silylamide) Complexes.
;
_journal_issue 5
_journal_name_full 'Inorganic chemistry'
_journal_page_first 2474
_journal_paper_doi 10.1021/acs.inorgchem.5b00034
_journal_volume 54
_journal_year 2015
_chemical_formula_sum 'C32 H78 K N5 O6 Si6 U'
_chemical_formula_weight 1074.66
_space_group_IT_number 4
_symmetry_cell_setting monoclinic
_symmetry_space_group_name_Hall 'P 2yb'
_symmetry_space_group_name_H-M 'P 1 21 1'
_atom_sites_solution_hydrogens geom
_atom_sites_solution_primary direct
_atom_sites_solution_secondary difmap
_audit_creation_method SHELXL-97
_cell_angle_alpha 90.00
_cell_angle_beta 110.476(7)
_cell_angle_gamma 90.00
_cell_formula_units_Z 2
_cell_length_a 11.4734(9)
_cell_length_b 18.469(2)
_cell_length_c 13.0501(14)
_cell_measurement_reflns_used 109242
_cell_measurement_temperature 150(2)
_cell_measurement_theta_max 25.68
_cell_measurement_theta_min 2.32
_cell_volume 2590.6(5)
_computing_cell_refinement 'HKL2000 (Otwinowski & Minor, 1997)'
_computing_data_collection 'COLLECT (Nonius, 1998)'
_computing_data_reduction 'HKL2000 (Otwinowski & Minor, 1997)'
_computing_molecular_graphics 'SHELXTL (Sheldrick, 2008)'
_computing_publication_material 'SHELXTL (Sheldrick, 2008); PLATON (Spek, 2003)'
_computing_structure_refinement 'SHELXL-97 (Sheldrick, 2008)'
_computing_structure_solution 'SHELXS-97 (Sheldrick, 2008)'
_diffrn_ambient_temperature 150(2)
_diffrn_measured_fraction_theta_full 0.998
_diffrn_measured_fraction_theta_max 0.998
_diffrn_measurement_device_type 'Nonius Kappa-CCD area-detector diffractometer'
_diffrn_measurement_method 'two \f and five \w scans with 2\% steps (642 frames)'
_diffrn_radiation_monochromator graphite
_diffrn_radiation_source 'fine-focus sealed tube'
_diffrn_radiation_type MoK\a
_diffrn_radiation_wavelength 0.71073
_diffrn_reflns_av_R_equivalents 0.0567
_diffrn_reflns_av_unetI/netI 0.0430
_diffrn_reflns_limit_h_max 13
_diffrn_reflns_limit_h_min -13
_diffrn_reflns_limit_k_max 22
_diffrn_reflns_limit_k_min -22
_diffrn_reflns_limit_l_max 15
_diffrn_reflns_limit_l_min -15
_diffrn_reflns_number 109242
_diffrn_reflns_theta_full 25.68
_diffrn_reflns_theta_max 25.68
_diffrn_reflns_theta_min 2.32
_diffrn_standards_decay_% 0
_diffrn_standards_interval_time 0
_diffrn_standards_number 0
_exptl_absorpt_coefficient_mu 3.391
_exptl_absorpt_correction_T_max 0.789
_exptl_absorpt_correction_T_min 0.406
_exptl_absorpt_correction_type multi-scan
_exptl_absorpt_process_details 'SCALEPACK (Otwinowski & Minor, 1997)'
_exptl_crystal_colour 'translucent light pink'
_exptl_crystal_density_diffrn 1.378
_exptl_crystal_density_method 'not measured'
_exptl_crystal_description platelet
_exptl_crystal_F_000 1096
_exptl_crystal_size_max 0.16
_exptl_crystal_size_mid 0.13
_exptl_crystal_size_min 0.07
_refine_diff_density_max 1.476
_refine_diff_density_min -1.525
_refine_diff_density_rms 0.093
_refine_ls_abs_structure_details 'Flack H D (1983), Acta Cryst. A39, 876-881'
_refine_ls_abs_structure_Flack 0.513(14)
_refine_ls_extinction_method none
_refine_ls_goodness_of_fit_ref 1.032
_refine_ls_hydrogen_treatment constr
_refine_ls_matrix_type full
_refine_ls_number_parameters 571
_refine_ls_number_reflns 9801
_refine_ls_number_restraints 219
_refine_ls_restrained_S_all 1.048
_refine_ls_R_factor_all 0.0736
_refine_ls_R_factor_gt 0.0575
_refine_ls_shift/su_max 0.002
_refine_ls_shift/su_mean 0.001
_refine_ls_structure_factor_coef Fsqd
_refine_ls_weighting_details 'calc w=1/[\s^2^(Fo^2^)+(0.0721P)^2^+6.7684P] where P=(Fo^2^+2Fc^2^)/3'
_refine_ls_weighting_scheme calc
_refine_ls_wR_factor_gt 0.1339
_refine_ls_wR_factor_ref 0.1421
_reflns_number_gt 8022
_reflns_number_total 9801
_reflns_threshold_expression >2sigma(I)
_cod_data_source_file ic5b00034_si_001.cif
_cod_data_source_block 10
_cod_original_sg_symbol_H-M 'P 21'
_cod_database_code 4342614

loop_
_symmetry_equiv_pos_as_xyz
'x, y, z'
'-x, y+1/2, -z'

loop_
_atom_site_label
_atom_site_type_symbol
_atom_site_fract_x
_atom_site_fract_y
_atom_site_fract_z
_atom_site_U_iso_or_equiv
_atom_site_adp_type
_atom_site_occupancy
_atom_site_symmetry_multiplicity
_atom_site_calc_flag
_atom_site_refinement_flags
_atom_site_disorder_assembly
_atom_site_disorder_group
U1 U 0.19152(3) 0.37511(10) 0.19906(2) 0.05714(13) Uani 1 1 d . . .
K1 K 0.16764(17) 0.3755(4) -0.30788(16) 0.0662(5) Uani 1 1 d . . .
Si1A Si 0.2741(10) 0.2007(6) 0.3171(8) 0.068(3) Uani 0.50 1 d PD . .
Si2A Si 0.4373(11) 0.2586(5) 0.2155(8) 0.057(2) Uani 0.50 1 d PD . .
Si3A Si 0.4200(10) 0.4948(6) 0.3635(11) 0.063(3) Uani 0.50 1 d PD . .
Si4A Si 0.2609(12) 0.5502(7) 0.1512(10) 0.081(4) Uani 0.50 1 d PD A .
Si5A Si -0.1083(10) 0.4210(4) 0.1860(9) 0.057(3) Uani 0.50 1 d PD . .
Si6A Si -0.0877(8) 0.3101(7) 0.0296(9) 0.071(3) Uani 0.50 1 d PD A .
Si1B Si 0.3990(10) 0.2563(7) 0.3608(11) 0.063(3) Uani 0.50 1 d PD A .
Si2B Si 0.2414(11) 0.2013(5) 0.1357(9) 0.059(2) Uani 0.50 1 d PD A .
Si3B Si 0.2605(11) 0.5474(4) 0.3141(10) 0.068(3) Uani 0.50 1 d PD A .
Si4B Si 0.4353(9) 0.4875(5) 0.1950(7) 0.057(2) Uani 0.50 1 d PD A .
Si5B Si -0.1091(10) 0.3319(7) 0.1796(10) 0.083(4) Uani 0.50 1 d PD A .
Si6B Si -0.0941(10) 0.4440(5) 0.0179(9) 0.066(3) Uani 0.50 1 d PD A .
O1 O 0.3017(15) 0.5036(6) -0.2849(14) 0.079(5) Uani 1 1 d . A .
O2 O 0.0361(17) 0.5114(8) -0.3454(15) 0.084(5) Uani 1 1 d . A .
O3 O -0.0888(6) 0.3787(9) -0.4193(6) 0.090(3) Uani 1 1 d D A .
O4 O 0.0319(19) 0.2478(9) -0.3485(16) 0.088(5) Uani 1 1 d D A .
O5 O 0.2930(17) 0.2439(11) -0.2786(15) 0.114(7) Uani 1 1 d D A .
O6 O 0.4292(7) 0.3612(5) -0.2101(6) 0.066(3) Uani 1 1 d . A .
N1A N 0.1983(7) 0.3877(4) 0.0131(7) 0.054(2) Uani 0.42(3) 1 d PU A 1
N2A N 0.1779(8) 0.3848(9) 0.3834(7) 0.067(3) Uani 0.87(3) 1 d PU . 1
C1A C 0.1938(9) 0.3897(4) -0.0773(9) 0.053(2) Uani 0.42(3) 1 d PU A 1
C2A C 0.1740(9) 0.3858(9) 0.4721(8) 0.064(3) Uani 0.87(3) 1 d P . 1
C1B C 0.1983(7) 0.3877(4) 0.0131(7) 0.054(2) Uani 0.58(3) 1 d P A 2
C2B C 0.1779(8) 0.3848(9) 0.3834(7) 0.067(3) Uani 0.13(3) 1 d P . 2
N1B N 0.1938(9) 0.3897(4) -0.0773(9) 0.053(2) Uani 0.58(3) 1 d PU A 2
N2B N 0.1740(9) 0.3858(9) 0.4721(8) 0.064(3) Uani 0.13(3) 1 d PU . 2
N3 N 0.2940(17) 0.2649(7) 0.2359(13) 0.060(4) Uani 1 1 d . A .
N4 N 0.3033(14) 0.4746(7) 0.2450(14) 0.056(4) Uani 1 1 d . A .
N5 N -0.0173(6) 0.3758(12) 0.1293(6) 0.072(2) Uani 1 1 d . A .
C3A C 0.361(2) 0.1927(11) 0.4624(10) 0.114(6) Uani 1 1 d DU A 3
H3A H 0.3534 0.2402 0.4889 0.172 Uiso 0.50 1 d PR A 3
H3B H 0.3162 0.1588 0.4902 0.172 Uiso 0.50 1 d PR A 3
H3C H 0.4468 0.1792 0.4861 0.172 Uiso 0.50 1 d PR A 3
H3D H 0.4238 0.1594 0.5034 0.172 Uiso 0.50 1 d PR A 3
H3E H 0.3503 0.2295 0.5100 0.172 Uiso 0.50 1 d PR A 3
H3F H 0.2840 0.1673 0.4296 0.172 Uiso 0.50 1 d PR A 3
C4A C 0.248(2) 0.1143(6) 0.2259(11) 0.115(5) Uani 1 1 d DU A 3
H4A H 0.3332 0.1052 0.2339 0.173 Uiso 0.50 1 d PR A 3
H4B H 0.2211 0.0786 0.2659 0.173 Uiso 0.50 1 d PR A 3
H4C H 0.1975 0.1117 0.1503 0.173 Uiso 0.50 1 d PR A 3
H4D H 0.2669 0.0727 0.1904 0.173 Uiso 0.50 1 d PR A 3
H4E H 0.3086 0.1184 0.2980 0.173 Uiso 0.50 1 d PR A 3
H4F H 0.1671 0.1090 0.2303 0.173 Uiso 0.50 1 d PR A 3
C5A C 0.100(4) 0.210(3) 0.304(5) 0.115(6) Uani 0.50 1 d PU A 3
H5A H 0.0753 0.2551 0.3278 0.172 Uiso 0.50 1 d PR A 3
H5B H 0.0570 0.2041 0.2278 0.172 Uiso 0.50 1 d PR A 3
H5C H 0.0805 0.1710 0.3434 0.172 Uiso 0.50 1 d PR A 3
C6A C 0.5473(17) 0.2100(14) 0.3466(14) 0.131(7) Uani 1 1 d DU A 3
H6A H 0.5186 0.1664 0.3696 0.197 Uiso 0.50 1 d PR A 3
H6B H 0.6156 0.1991 0.3230 0.197 Uiso 0.50 1 d PR A 3
H6C H 0.5739 0.2435 0.4064 0.197 Uiso 0.50 1 d PR A 3
H6D H 0.5875 0.1767 0.4043 0.197 Uiso 0.50 1 d PR A 3
H6E H 0.5261 0.1857 0.2778 0.197 Uiso 0.50 1 d PR A 3
H6F H 0.6023 0.2495 0.3487 0.197 Uiso 0.50 1 d PR A 3
C7A C 0.3841(18) 0.1991(14) 0.0839(17) 0.121(7) Uani 1 1 d DU A 3
H7A H 0.3598 0.1523 0.1008 0.182 Uiso 0.50 1 d PR A 3
H7B H 0.3164 0.2205 0.0264 0.182 Uiso 0.50 1 d PR A 3
H7C H 0.4544 0.1943 0.0609 0.182 Uiso 0.50 1 d PR A 3
H7D H 0.3976 0.1503 0.0655 0.182 Uiso 0.50 1 d PR A 3
H7E H 0.3651 0.2291 0.0204 0.182 Uiso 0.50 1 d PR A 3
H7F H 0.4576 0.2168 0.1394 0.182 Uiso 0.50 1 d PR A 3
C8A C 0.494(2) 0.3408(13) 0.168(2) 0.048(6) Uani 0.50 1 d PU A 3
H8A H 0.4237 0.3587 0.1090 0.072 Uiso 0.50 1 d PR A 3
H8B H 0.5195 0.3761 0.2249 0.072 Uiso 0.50 1 d PR A 3
H8C H 0.5611 0.3318 0.1416 0.072 Uiso 0.50 1 d PR A 3
C9A C 0.3584(16) 0.5393(7) 0.4631(9) 0.057(3) Uani 1 1 d . A 3
H9A H 0.3264 0.5845 0.4286 0.086 Uiso 0.50 1 d PR A 3
H9B H 0.2955 0.5150 0.4827 0.086 Uiso 0.50 1 d PR A 3
H9C H 0.4293 0.5481 0.5273 0.086 Uiso 0.50 1 d PR A 3
H9D H 0.3741 0.5884 0.4879 0.086 Uiso 0.50 1 d PR A 3
H9E H 0.3138 0.5150 0.5027 0.086 Uiso 0.50 1 d PR A 3
H9F H 0.4357 0.5151 0.4749 0.086 Uiso 0.50 1 d PR A 3
C10A C 0.5646(11) 0.5274(9) 0.3242(10) 0.084(4) Uani 1 1 d DU A 3
H10A H 0.5397 0.5744 0.2930 0.126 Uiso 0.50 1 d PR A 3
H10B H 0.6361 0.5321 0.3892 0.126 Uiso 0.50 1 d PR A 3
H10C H 0.5846 0.4975 0.2728 0.126 Uiso 0.50 1 d PR A 3
H10D H 0.5915 0.4918 0.3809 0.126 Uiso 0.50 1 d PR A 3
H10E H 0.6353 0.5466 0.3104 0.126 Uiso 0.50 1 d PR A 3
H10F H 0.5225 0.5658 0.3464 0.126 Uiso 0.50 1 d PR A 3
C11A C 0.492(3) 0.4086(17) 0.428(3) 0.072(10) Uani 0.50 1 d PU A 3
H11A H 0.4303 0.3829 0.4480 0.108 Uiso 0.50 1 d PR A 3
H11B H 0.5128 0.3811 0.3747 0.108 Uiso 0.50 1 d PR A 3
H11C H 0.5644 0.4158 0.4911 0.108 Uiso 0.50 1 d PR A 3
C12A C 0.286(2) 0.6376(7) 0.2454(15) 0.128(7) Uani 1 1 d DU A 3
H12A H 0.3142 0.6729 0.2052 0.192 Uiso 0.50 1 d PR A 3
H12B H 0.2020 0.6475 0.2380 0.192 Uiso 0.50 1 d PR A 3
H12C H 0.3378 0.6397 0.3209 0.192 Uiso 0.50 1 d PR A 3
H12D H 0.3060 0.6742 0.3008 0.192 Uiso 0.50 1 d PR A 3
H12E H 0.3531 0.6337 0.2175 0.192 Uiso 0.50 1 d PR A 3
H12F H 0.2114 0.6504 0.1873 0.192 Uiso 0.50 1 d PR A 3
C13A C 0.3825(18) 0.5556(11) 0.0748(15) 0.090(5) Uani 1 1 d DU A 3
H13A H 0.3980 0.6051 0.0617 0.135 Uiso 0.50 1 d PR A 3
H13B H 0.4588 0.5331 0.1185 0.135 Uiso 0.50 1 d PR A 3
H13C H 0.3489 0.5306 0.0066 0.135 Uiso 0.50 1 d PR A 3
H13D H 0.3270 0.5335 0.0098 0.135 Uiso 0.50 1 d PR A 3
H13E H 0.3403 0.5940 0.0969 0.135 Uiso 0.50 1 d PR A 3
H13F H 0.4531 0.5748 0.0608 0.135 Uiso 0.50 1 d PR A 3
C14A C 0.103(2) 0.5402(14) 0.044(2) 0.063(6) Uani 0.50 1 d PDU A 3
H14A H 0.0789 0.5850 0.0052 0.094 Uiso 0.50 1 d PR A 3
H14B H 0.1004 0.5023 -0.0071 0.094 Uiso 0.50 1 d PR A 3
H14C H 0.0468 0.5290 0.0811 0.094 Uiso 0.50 1 d PR A 3
C15A C -0.1597(9) 0.3744(17) 0.2833(8) 0.088(3) Uani 1 1 d U A 3
H15A H -0.2099 0.3341 0.2475 0.133 Uiso 0.50 1 d PR A 3
H15B H -0.0907 0.3574 0.3441 0.133 Uiso 0.50 1 d PR A 3
H15C H -0.2087 0.4071 0.3086 0.133 Uiso 0.50 1 d PR A 3
H15D H -0.0899 0.3977 0.3361 0.133 Uiso 0.50 1 d PR A 3
H15E H -0.2235 0.4095 0.2510 0.133 Uiso 0.50 1 d PR A 3
H15F H -0.1911 0.3375 0.3183 0.133 Uiso 0.50 1 d PR A 3
C16A C -0.2304(13) 0.4779(11) 0.0647(11) 0.105(5) Uani 1 1 d DU A 3
H16A H -0.2894 0.4413 0.0282 0.158 Uiso 0.50 1 d PR A 3
H16B H -0.2693 0.5126 0.0968 0.158 Uiso 0.50 1 d PR A 3
H16C H -0.2011 0.5016 0.0131 0.158 Uiso 0.50 1 d PR A 3
H16D H -0.1970 0.5132 0.1211 0.158 Uiso 0.50 1 d PR A 3
H16E H -0.2975 0.4989 0.0062 0.158 Uiso 0.50 1 d PR A 3
H16F H -0.2603 0.4371 0.0935 0.158 Uiso 0.50 1 d PR A 3
C17A C 0.017(3) 0.497(2) 0.273(2) 0.110(13) Uani 0.50 1 d PDU A 3
H17A H 0.0903 0.4821 0.3310 0.165 Uiso 0.50 1 d PR A 3
H17B H 0.0400 0.5201 0.2169 0.165 Uiso 0.50 1 d PR A 3
H17C H -0.0282 0.5311 0.3006 0.165 Uiso 0.50 1 d PR A 3
C18A C -0.2422(15) 0.2882(16) 0.0566(16) 0.161(12) Uani 1 1 d DU A 3
H18A H -0.3002 0.2752 -0.0136 0.242 Uiso 0.50 1 d PR A 3
H18B H -0.2232 0.2464 0.1029 0.242 Uiso 0.50 1 d PR A 3
H18C H -0.2780 0.3249 0.0884 0.242 Uiso 0.50 1 d PR A 3
H18D H -0.2052 0.2694 0.0068 0.242 Uiso 0.50 1 d PR A 3
H18E H -0.2754 0.2491 0.0861 0.242 Uiso 0.50 1 d PR A 3
H18F H -0.3078 0.3210 0.0188 0.242 Uiso 0.50 1 d PR A 3
C19A C -0.1455(12) 0.3717(10) -0.1039(7) 0.120(4) Uani 1 1 d DU A 3
H19A H -0.2237 0.3512 -0.1474 0.180 Uiso 0.50 1 d PR A 3
H19B H -0.1557 0.4225 -0.0942 0.180 Uiso 0.50 1 d PR A 3
H19C H -0.0864 0.3650 -0.1399 0.180 Uiso 0.50 1 d PR A 3
H19D H -0.0762 0.3595 -0.1255 0.180 Uiso 0.50 1 d PR A 3
H19E H -0.1740 0.3292 -0.0779 0.180 Uiso 0.50 1 d PR A 3
H19F H -0.2113 0.3910 -0.1653 0.180 Uiso 0.50 1 d PR A 3
C20A C 0.021(2) 0.2422(13) 0.006(3) 0.070(10) Uani 0.50 1 d PD A 3
H20A H -0.0227 0.2056 -0.0447 0.105 Uiso 0.50 1 d PR A 3
H20B H 0.0783 0.2663 -0.0206 0.105 Uiso 0.50 1 d PR A 3
H20C H 0.0656 0.2201 0.0752 0.105 Uiso 0.50 1 d PR A 3
C5B C 0.464(2) 0.3432(10) 0.432(2) 0.037(5) Uani 0.50 1 d PDU A 4
H5D H 0.5374 0.3319 0.4932 0.056 Uiso 0.50 1 d PR A 4
H5E H 0.4852 0.3751 0.3836 0.056 Uiso 0.50 1 d PR A 4
H5F H 0.4048 0.3665 0.4580 0.056 Uiso 0.50 1 d PR A 4
C8B C 0.085(3) 0.229(2) 0.030(4) 0.084(12) Uani 0.50 1 d PU A 4
H8D H 0.0586 0.1881 -0.0163 0.127 Uiso 0.50 1 d PR A 4
H8E H 0.0250 0.2403 0.0635 0.127 Uiso 0.50 1 d PR A 4
H8F H 0.0940 0.2702 -0.0119 0.127 Uiso 0.50 1 d PR A 4
C11B C 0.1036(15) 0.5471(16) 0.302(3) 0.051(5) Uani 0.50 1 d PDU A 4
H11D H 0.0854 0.5873 0.3404 0.076 Uiso 0.50 1 d PR A 4
H11E H 0.0434 0.5450 0.2298 0.076 Uiso 0.50 1 d PR A 4
H11F H 0.1005 0.5031 0.3401 0.076 Uiso 0.50 1 d PR A 4
C14B C 0.471(3) 0.3940(9) 0.158(3) 0.065(9) Uani 0.50 1 d PDU A 4
H14D H 0.5508 0.3971 0.1494 0.097 Uiso 0.50 1 d PR A 4
H14E H 0.4767 0.3622 0.2171 0.097 Uiso 0.50 1 d PR A 4
H14F H 0.4113 0.3756 0.0919 0.097 Uiso 0.50 1 d PR A 4
C17B C -0.029(2) 0.2510(10) 0.2567(18) 0.052(5) Uani 0.50 1 d PDU A 4
H17D H -0.0885 0.2208 0.2731 0.078 Uiso 0.50 1 d PR A 4
H17E H 0.0146 0.2228 0.2203 0.078 Uiso 0.50 1 d PR A 4
H17F H 0.0285 0.2702 0.3231 0.078 Uiso 0.50 1 d PR A 4
C20B C 0.010(3) 0.5230(12) 0.022(3) 0.067(7) Uani 0.50 1 d PDU A 4
H20D H -0.0317 0.5567 -0.0349 0.100 Uiso 0.50 1 d PR A 4
H20E H 0.0297 0.5461 0.0913 0.100 Uiso 0.50 1 d PR A 4
H20F H 0.0854 0.5072 0.0124 0.100 Uiso 0.50 1 d PR A 4
C21 C 0.2289(19) 0.5626(13) -0.263(2) 0.107(8) Uani 1 1 d . A .
H21A H 0.2746 0.6090 -0.2548 0.128 Uiso 1 1 calc R . .
H21B H 0.2105 0.5530 -0.1960 0.128 Uiso 1 1 calc R . .
C22 C 0.1129(18) 0.5652(10) -0.360(2) 0.094(7) Uani 1 1 d . . .
H22A H 0.0726 0.6132 -0.3649 0.112 Uiso 1 1 calc R A .
H22B H 0.1308 0.5567 -0.4276 0.112 Uiso 1 1 calc R . .
C23 C -0.078(3) 0.5070(14) -0.438(2) 0.140(13) Uani 1 1 d D . .
H23A H -0.0605 0.4983 -0.5056 0.168 Uiso 1 1 calc R A .
H23B H -0.1257 0.5527 -0.4457 0.168 Uiso 1 1 calc R . .
C24 C -0.151(2) 0.4439(9) -0.4145(19) 0.081(6) Uani 1 1 d D A .
H24A H -0.1575 0.4495 -0.3412 0.097 Uiso 1 1 calc R . .
H24B H -0.2364 0.4431 -0.4695 0.097 Uiso 1 1 calc R . .
C25 C -0.155(2) 0.3152(10) -0.409(2) 0.148(14) Uani 1 1 d D . .
H25A H -0.2404 0.3159 -0.4642 0.178 Uiso 1 1 calc R A .
H25B H -0.1612 0.3128 -0.3355 0.178 Uiso 1 1 calc R . .
C26 C -0.084(2) 0.2504(10) -0.428(2) 0.082(6) Uani 1 1 d DU A .
H26A H -0.1299 0.2054 -0.4261 0.098 Uiso 1 1 calc R . .
H26B H -0.0756 0.2542 -0.5007 0.098 Uiso 1 1 calc R . .
C27 C 0.096(3) 0.1846(11) -0.363(3) 0.153(11) Uani 1 1 d DU . .
H27A H 0.1050 0.1861 -0.4361 0.183 Uiso 1 1 calc R A .
H27B H 0.0480 0.1408 -0.3598 0.183 Uiso 1 1 calc R . .
C28 C 0.224(3) 0.1811(14) -0.275(2) 0.144(11) Uani 1 1 d DU A .
H28A H 0.2151 0.1774 -0.2022 0.173 Uiso 1 1 calc R . .
H28B H 0.2686 0.1376 -0.2856 0.173 Uiso 1 1 calc R . .
C29 C 0.4165(19) 0.2390(14) -0.203(3) 0.138(11) Uani 1 1 d DU . .
H29A H 0.4575 0.1946 -0.2167 0.166 Uiso 1 1 calc R A .
H29B H 0.4173 0.2380 -0.1273 0.166 Uiso 1 1 calc R . .
C30 C 0.482(2) 0.3062(14) -0.223(2) 0.106(9) Uani 1 1 d D A .
H30A H 0.5693 0.3065 -0.1712 0.128 Uiso 1 1 calc R . .
H30B H 0.4840 0.3051 -0.2982 0.128 Uiso 1 1 calc R . .
C31 C 0.484(3) 0.4338(13) -0.242(2) 0.098(7) Uani 1 1 d D . .
H31A H 0.5756 0.4359 -0.2042 0.118 Uiso 1 1 calc R A .
H31B H 0.4665 0.4355 -0.3220 0.118 Uiso 1 1 calc R . .
C32 C 0.4225(17) 0.4961(11) -0.2074(18) 0.083(5) Uani 1 1 d DU A .
H32A H 0.4184 0.4867 -0.1341 0.100 Uiso 1 1 calc R . .
H32B H 0.4706 0.5412 -0.2038 0.100 Uiso 1 1 calc R . .

loop_
_atom_site_aniso_label
_atom_site_aniso_U_11
_atom_site_aniso_U_22
_atom_site_aniso_U_33
_atom_site_aniso_U_23
_atom_site_aniso_U_13
_atom_site_aniso_U_12
U1 0.04997(17) 0.0702(2) 0.04755(17) -0.0070(4) 0.01246(12) -0.0076(4)
K1 0.0630(11) 0.0759(12) 0.0566(10) 0.022(2) 0.0170(9) 0.012(3)
Si1A 0.044(4) 0.110(8) 0.047(5) 0.009(5) 0.013(4) 0.003(4)
Si2A 0.069(5) 0.052(4) 0.048(5) 0.004(3) 0.017(4) 0.001(3)
Si3A 0.054(5) 0.063(5) 0.063(6) -0.010(4) 0.007(4) -0.007(4)
Si4A 0.077(7) 0.090(7) 0.064(6) 0.002(5) 0.010(5) -0.007(5)
Si5A 0.065(6) 0.049(5) 0.053(6) 0.004(4) 0.014(5) 0.007(4)
Si6A 0.032(4) 0.128(9) 0.046(5) -0.005(5) 0.005(3) -0.021(4)
Si1B 0.046(4) 0.082(6) 0.061(6) -0.002(5) 0.017(4) 0.007(4)
Si2B 0.064(5) 0.054(5) 0.055(5) -0.012(4) 0.018(4) -0.002(4)
Si3B 0.095(8) 0.032(4) 0.080(8) -0.004(4) 0.034(6) -0.004(4)
Si4B 0.040(4) 0.097(6) 0.036(4) -0.008(3) 0.015(3) -0.002(4)
Si5B 0.043(6) 0.143(10) 0.063(7) 0.001(6) 0.018(5) -0.006(5)
Si6B 0.079(7) 0.052(5) 0.055(5) 0.011(4) 0.008(5) -0.004(4)
O1 0.102(11) 0.057(7) 0.097(11) -0.021(6) 0.059(10) -0.008(6)
O2 0.089(11) 0.074(8) 0.074(10) 0.002(6) 0.012(8) 0.031(7)
O3 0.069(4) 0.123(7) 0.066(4) 0.001(10) 0.010(4) -0.053(9)
O4 0.111(13) 0.090(10) 0.077(11) -0.005(8) 0.048(9) 0.001(9)
O5 0.098(13) 0.164(16) 0.074(11) 0.016(10) 0.023(9) 0.051(12)
O6 0.074(4) 0.053(8) 0.065(4) -0.006(4) 0.018(3) -0.004(4)
N1A 0.071(4) 0.013(5) 0.073(4) -0.004(3) 0.018(3) 0.000(3)
N2A 0.074(4) 0.064(8) 0.063(4) -0.004(5) 0.022(3) -0.007(5)
C1A 0.073(4) 0.015(5) 0.068(4) -0.006(3) 0.021(4) -0.002(3)
C2A 0.072(4) 0.061(8) 0.059(4) -0.003(5) 0.021(4) -0.007(5)
C1B 0.071(4) 0.013(5) 0.073(4) -0.004(3) 0.018(3) 0.000(3)
C2B 0.074(4) 0.064(8) 0.063(4) -0.004(5) 0.022(3) -0.007(5)
N1B 0.073(4) 0.015(5) 0.068(4) -0.006(3) 0.021(4) -0.002(3)
N2B 0.072(4) 0.061(8) 0.059(4) -0.003(5) 0.021(4) -0.007(5)
N3 0.087(10) 0.051(7) 0.042(7) -0.004(5) 0.024(6) -0.015(6)
N4 0.044(6) 0.058(7) 0.057(8) 0.001(6) 0.009(5) -0.002(5)
N5 0.048(4) 0.114(7) 0.056(4) -0.039(10) 0.017(3) -0.026(10)
C3A 0.110(8) 0.102(8) 0.135(8) 0.009(6) 0.049(6) 0.003(6)
C4A 0.110(7) 0.102(7) 0.140(8) 0.009(6) 0.052(6) 0.000(5)
C5A 0.110(8) 0.104(8) 0.135(8) 0.008(6) 0.049(6) 0.002(6)
C6A 0.135(10) 0.130(10) 0.123(10) 0.005(7) 0.036(7) 0.018(8)
C7A 0.140(12) 0.131(11) 0.107(11) 0.002(9) 0.062(10) 0.013(10)
C8A 0.037(8) 0.062(9) 0.050(9) -0.003(7) 0.020(7) 0.006(7)
C9A 0.075(8) 0.048(6) 0.042(6) -0.013(4) 0.011(5) -0.019(5)
C10A 0.057(6) 0.084(7) 0.086(7) 0.016(6) -0.005(5) -0.025(6)
C11A 0.065(13) 0.070(12) 0.076(13) -0.004(8) 0.019(9) -0.007(8)
C12A 0.126(11) 0.107(10) 0.171(11) 0.014(8) 0.077(8) -0.016(7)
C13A 0.119(9) 0.090(8) 0.075(8) 0.026(7) 0.051(7) -0.012(7)
C14A 0.083(15) 0.035(10) 0.050(11) -0.012(8) -0.002(10) -0.016(9)
C15A 0.063(5) 0.123(8) 0.077(6) -0.023(9) 0.021(4) 0.027(9)
C16A 0.075(6) 0.122(8) 0.100(7) -0.036(6) 0.006(5) 0.039(6)
C17A 0.123(16) 0.113(15) 0.095(15) -0.003(9) 0.039(10) 0.001(10)
C18A 0.148(14) 0.168(14) 0.155(14) 0.026(9) 0.036(9) -0.035(9)
C19A 0.105(7) 0.173(9) 0.078(6) -0.008(10) 0.027(5) 0.000(10)
C20A 0.07(2) 0.09(2) 0.054(18) -0.035(17) 0.030(16) -0.046(18)
C5B 0.035(8) 0.031(7) 0.043(8) 0.001(6) 0.010(6) 0.007(6)
C8B 0.086(15) 0.083(15) 0.084(15) 0.004(9) 0.030(10) 0.002(9)
C11B 0.051(8) 0.050(8) 0.050(8) 0.001(7) 0.016(6) 0.002(7)
C14B 0.064(11) 0.052(12) 0.071(11) -0.011(7) 0.014(8) -0.012(8)
C17B 0.048(8) 0.056(8) 0.047(8) 0.005(7) 0.009(7) 0.000(7)
C20B 0.085(15) 0.045(10) 0.052(12) -0.009(9) 0.001(11) 0.000(10)
C21 0.087(12) 0.084(14) 0.15(2) 0.007(13) 0.045(13) -0.013(10)
C22 0.118(14) 0.064(11) 0.126(16) 0.041(10) 0.078(13) 0.026(9)
C23 0.15(2) 0.20(3) 0.054(11) 0.034(13) 0.008(12) 0.07(2)
C24 0.082(15) 0.085(11) 0.071(12) -0.004(9) 0.022(10) 0.021(10)
C25 0.060(15) 0.26(3) 0.10(2) -0.031(19) -0.003(13) -0.050(17)
C26 0.088(9) 0.069(8) 0.083(10) -0.002(7) 0.024(7) -0.018(7)
C27 0.24(3) 0.090(14) 0.17(2) 0.053(14) 0.11(2) 0.037(15)
C28 0.23(3) 0.080(13) 0.16(2) 0.059(13) 0.12(2) 0.039(15)
C29 0.138(14) 0.137(14) 0.137(14) 0.021(9) 0.044(9) 0.021(9)
C30 0.061(12) 0.15(2) 0.100(17) 0.041(14) 0.017(10) 0.038(13)
C31 0.091(15) 0.142(19) 0.066(11) 0.005(11) 0.032(10) -0.018(13)
C32 0.078(8) 0.089(8) 0.082(8) -0.028(7) 0.026(6) -0.032(6)

loop_
_atom_type_symbol
_atom_type_description
_atom_type_scat_dispersion_real
_atom_type_scat_dispersion_imag
_atom_type_scat_source
C C 0.0033 0.0016 'International Tables Vol C Tables 4.2.6.8 and 6.1.1.4'
H H 0.0000 0.0000 'International Tables Vol C Tables 4.2.6.8 and 6.1.1.4'
N N 0.0061 0.0033 'International Tables Vol C Tables 4.2.6.8 and 6.1.1.4'
O O 0.0106 0.0060 'International Tables Vol C Tables 4.2.6.8 and 6.1.1.4'
Si Si 0.0817 0.0704 'International Tables Vol C Tables 4.2.6.8 and 6.1.1.4'
K K 0.2009 0.2494 'International Tables Vol C Tables 4.2.6.8 and 6.1.1.4'
U U -9.6767 9.6646 'International Tables Vol C Tables 4.2.6.8 and 6.1.1.4'

loop_
_geom_angle_atom_site_label_1
_geom_angle_atom_site_label_2
_geom_angle_atom_site_label_3
_geom_angle
_geom_angle_site_symmetry_1
_geom_angle_site_symmetry_3
N4 U1 N5 122.9(7) . .
N4 U1 N3 118.2(3) . .
N5 U1 N3 118.8(7) . .
N4 U1 N1A 88.5(5) . .
N5 U1 N1A 89.8(3) . .
N3 U1 N1A 95.7(4) . .
N4 U1 N2A 84.5(6) . .
N5 U1 N2A 88.4(3) . .
N3 U1 N2A 93.5(5) . .
N1A U1 N2A 170.3(5) . .
O4 K1 O1 175.4(6) . .
O4 K1 O3 59.9(5) . .
O1 K1 O3 118.7(5) . .
O4 K1 O5 60.8(5) . .
O1 K1 O5 119.3(3) . .
O3 K1 O5 119.4(6) . .
O4 K1 O6 116.3(5) . .
O1 K1 O6 64.6(4) . .
O3 K1 O6 174.1(4) . .
O5 K1 O6 56.0(4) . .
O4 K1 O2 118.9(3) . .
O1 K1 O2 60.9(5) . .
O3 K1 O2 59.9(5) . .
O5 K1 O2 178.2(6) . .
O6 K1 O2 124.6(5) . .
O4 K1 C2A 94.2(5) . 1_554
O1 K1 C2A 81.2(5) . 1_554
O3 K1 C2A 82.5(2) . 1_554
O5 K1 C2A 90.1(5) . 1_554
O6 K1 C2A 93.6(3) . 1_554
O2 K1 C2A 88.2(5) . 1_554
O4 K1 C1A 97.0(4) . .
O1 K1 C1A 87.7(4) . .
O3 K1 C1A 104.1(3) . .
O5 K1 C1A 94.3(4) . .
O6 K1 C1A 80.4(3) . .
O2 K1 C1A 87.5(4) . .
C2A K1 C1A 168.8(4) 1_554 .
N3 Si1A C3A 125.4(11) . .
N3 Si1A C4A 102.7(8) . .
C3A Si1A C4A 118.8(7) . .
N3 Si1A C5A 104(2) . .
C3A Si1A C5A 105(2) . .
C4A Si1A C5A 95.2(19) . .
N3 Si2A C8A 117.2(10) . .
N3 Si2A C7A 98.6(8) . .
C8A Si2A C7A 101.8(13) . .
N3 Si2A C6A 104.4(9) . .
C8A Si2A C6A 118.6(13) . .
C7A Si2A C6A 114.9(13) . .
N4 Si3A C11A 107.9(13) . .
N4 Si3A C9A 111.1(9) . .
C11A Si3A C9A 106.1(14) . .
N4 Si3A C10A 107.1(9) . .
C11A Si3A C10A 95.7(13) . .
C9A Si3A C10A 126.6(9) . .
N4 Si4A C14A 113.1(12) . .
N4 Si4A C13A 108.1(9) . .
C14A Si4A C13A 107.2(15) . .
N4 Si4A C12A 105.2(9) . .
C14A Si4A C12A 116.0(13) . .
C13A Si4A C12A 107.0(11) . .
N5 Si5A C15A 118.6(11) . .
N5 Si5A C16A 106.2(8) . .
C15A Si5A C16A 119.9(9) . .
N5 Si5A C17A 99.2(14) . .
C15A Si5A C17A 106.2(14) . .
C16A Si5A C17A 103.7(10) . .
N5 Si6A C20A 115.1(11) . .
N5 Si6A C18A 102.6(8) . .
C20A Si6A C18A 125.9(14) . .
N5 Si6A C19A 100.3(8) . .
C20A Si6A C19A 106.2(14) . .
C18A Si6A C19A 103.3(10) . .
N3 Si1B C5B 115.7(11) . .
N3 Si1B C3A 118.1(10) . .
C5B Si1B C3A 108.9(12) . .
N3 Si1B C6A 107.6(10) . .
C5B Si1B C6A 102.2(13) . .
C3A Si1B C6A 102.2(11) . .
N3 Si2B C8B 110.9(16) . .
N3 Si2B C7A 99.4(9) . .
C8B Si2B C7A 116.0(17) . .
N3 Si2B C4A 100.0(8) . .
C8B Si2B C4A 118.8(15) . .
C7A Si2B C4A 108.8(12) . .
C11B Si3B N4 114.1(13) . .
C11B Si3B C9A 108.4(13) . .
N4 Si3B C9A 107.0(9) . .
C11B Si3B C12A 106.1(12) . .
N4 Si3B C12A 107.2(9) . .
C9A Si3B C12A 114.1(8) . .
N4 Si4B C14B 104.6(12) . .
N4 Si4B C13A 107.7(8) . .
C14B Si4B C13A 115.0(13) . .
N4 Si4B C10A 102.2(7) . .
C14B Si4B C10A 113.6(11) . .
C13A Si4B C10A 112.4(11) . .
N5 Si5B C15A 120.0(13) . .
N5 Si5B C17B 110.6(12) . .
C15A Si5B C17B 99.8(13) . .
N5 Si5B C18A 107.6(9) . .
C15A Si5B C18A 115.1(9) . .
C17B Si5B C18A 102.0(13) . .
C20B Si6B N5 112.1(13) . .
C20B Si6B C16A 108.2(14) . .
N5 Si6B C16A 100.4(7) . .
C20B Si6B C19A 123.2(13) . .
N5 Si6B C19A 95.5(6) . .
C16A Si6B C19A 114.4(9) . .
C20B Si6B Si5A 112.1(12) . .
C32 O1 C21 114.9(17) . .
C32 O1 K1 111.2(12) . .
C21 O1 K1 108.9(12) . .
C22 O2 C23 111.4(17) . .
C22 O2 K1 109.1(12) . .
C23 O2 K1 111.3(15) . .
C24 O3 C25 113.6(9) . .
C24 O3 K1 116.9(11) . .
C25 O3 K1 115.7(12) . .
C26 O4 C27 109.7(19) . .
C26 O4 K1 116.4(13) . .
C27 O4 K1 116.0(15) . .
C29 O5 C28 111(2) . .
C29 O5 K1 119.7(17) . .
C28 O5 K1 116.8(16) . .
C30 O6 C31 113.6(12) . .
C30 O6 K1 120.9(13) . .
C31 O6 K1 104.9(11) . .
C1A N1A U1 174.6(7) . .
C2A N2A U1 176.4(12) . .
N1A C1A K1 172.4(6) . .
N2A C2A K1 175.3(11) . 1_556
Si1B N3 Si2B 128.9(11) . .
Si1A N3 Si2A 113.2(11) . .
Si1B N3 U1 115.4(8) . .
Si1A N3 U1 126.0(11) . .
Si2B N3 U1 115.4(9) . .
Si2A N3 U1 117.4(8) . .
Si3A N4 Si4A 112.8(9) . .
Si3B N4 Si4B 118.9(9) . .
Si3A N4 U1 129.1(9) . .
Si3B N4 U1 122.1(9) . .
Si4A N4 U1 117.9(8) . .
Si4B N4 U1 118.6(9) . .
Si5A N5 Si6A 118.0(6) . .
Si5B N5 Si6B 116.5(7) . .
Si5B N5 U1 125.3(9) . .
Si5A N5 U1 124.0(6) . .
Si6A N5 U1 116.4(8) . .
Si6B N5 U1 117.4(8) . .
Si1A C3A H3A 102.6 . .
Si1A C3A H3B 106.2 . .
H3A C3A H3B 109.5 . .
Si1A C3A H3C 119.1 . .
H3A C3A H3C 109.5 . .
H3B C3A H3C 109.5 . .
Si1B C3A H3D 117.8 . .
Si1B C3A H3E 97.2 . .
H3D C3A H3E 109.6 . .
Si1B C3A H3F 112.7 . .
H3D C3A H3F 109.4 . .
H3E C3A H3F 109.4 . .
Si1A C4A H4A 98.4 . .
Si1A C4A H4B 103.8 . .
H4A C4A H4B 109.5 . .
Si1A C4A H4C 125.3 . .
H4A C4A H4C 109.4 . .
H4B C4A H4C 109.4 . .
Si2B C4A H4D 109.4 . .
Si2B C4A H4E 112.7 . .
H4D C4A H4E 109.4 . .
Si2B C4A H4F 106.3 . .
H4D C4A H4F 109.5 . .
H4E C4A H4F 109.5 . .
Si1A C5A H5A 117.5 . .
Si1A C5A H5B 102.6 . .
H5A C5A H5B 109.5 . .
Si1A C5A H5C 108.0 . .
H5A C5A H5C 109.5 . .
H5B C5A H5C 109.4 . .
Si2A C6A H6A 118.2 . .
H6A C6A H6B 109.4 . .
Si2A C6A H6C 110.0 . .
H6A C6A H6C 109.6 . .
H6B C6A H6C 109.5 . .
Si1B C6A H6D 113.5 . .
Si1B C6A H6E 110.3 . .
H6D C6A H6E 109.3 . .
H6D C6A H6F 109.6 . .
H6E C6A H6F 109.5 . .
Si2A C7A H7A 109.4 . .
Si2A C7A H7B 112.1 . .
H7A C7A H7B 109.5 . .
H7A C7A H7C 109.5 . .
H7B C7A H7C 109.5 . .
Si2B C7A H7D 109.3 . .
Si2B C7A H7E 108.7 . .
H7D C7A H7E 109.6 . .
Si2B C7A H7F 110.5 . .
H7D C7A H7F 109.5 . .
H7E C7A H7F 109.3 . .
Si2A C8A H8A 104.8 . .
Si2A C8A H8B 110.0 . .
H8A C8A H8B 109.3 . .
Si2A C8A H8C 113.5 . .
H8A C8A H8C 109.6 . .
H8B C8A H8C 109.5 . .
Si3A C9A H9A 103.5 . .
Si3A C9A H9B 118.9 . .
H9A C9A H9B 109.5 . .
Si3A C9A H9C 105.7 . .
H9A C9A H9C 109.4 . .
H9B C9A H9C 109.5 . .
Si3A C10A H10A 103.4 . .
Si3A C10A H10B 109.4 . .
H10A C10A H10B 109.4 . .
Si3A C10A H10C 115.5 . .
H10A C10A H10C 109.6 . .
H10B C10A H10C 109.4 . .
Si4B C10A H10D 110.4 . .
Si4B C10A H10E 114.4 . .
H10D C10A H10E 109.5 . .
Si4B C10A H10F 103.3 . .
H10D C10A H10F 109.5 . .
H10E C10A H10F 109.5 . .
Si3A C11A H11A 107.4 . .
Si3A C11A H11B 108.2 . .
H11A C11A H11B 109.5 . .
Si3A C11A H11C 112.8 . .
H11A C11A H11C 109.6 . .
H11B C11A H11C 109.4 . .
Si4A C12A H12A 102.7 . .
H12A C12A H12B 109.5 . .
Si4A C12A H12C 125.1 . .
H12A C12A H12C 109.4 . .
H12B C12A H12C 109.5 . .
Si3B C12A H12D 106.6 . .
Si3B C12A H12E 112.3 . .
H12D C12A H12E 109.4 . .
Si3B C12A H12F 109.5 . .
H12D C12A H12F 109.4 . .
H12E C12A H12F 109.5 . .
Si4A C13A H13A 110.3 . .
Si4A C13A H13B 109.6 . .
H13A C13A H13B 109.5 . .
Si4B C13A H13C 110.5 . .
Si4A C13A H13C 108.5 . .
H13A C13A H13C 109.5 . .
H13B C13A H13C 109.4 . .
Si4B C13A H13D 111.3 . .
Si4B C13A H13E 106.6 . .
H13D C13A H13E 109.5 . .
Si4B C13A H13F 110.4 . .
H13D C13A H13F 109.5 . .
H13E C13A H13F 109.4 . .
Si4A C14A H14A 109.5 . .
Si4A C14A H14B 112.2 . .
H14A C14A H14B 109.6 . .
Si4A C14A H14C 106.7 . .
H14A C14A H14C 109.4 . .
H14B C14A H14C 109.4 . .
Si5A C15A H15A 108.5 . .
Si5A C15A H15B 111.3 . .
H15A C15A H15B 109.4 . .
Si5A C15A H15C 108.6 . .
H15A C15A H15C 109.5 . .
H15B C15A H15C 109.6 . .
Si5B C15A H15D 108.9 . .
Si5B C15A H15E 110.9 . .
H15D C15A H15E 109.4 . .
Si5B C15A H15F 108.5 . .
H15D C15A H15F 109.6 . .
H15E C15A H15F 109.5 . .
Si5A C16A H16A 101.5 . .
Si5A C16A H16B 108.0 . .
H16A C16A H16B 109.5 . .
Si5A C16A H16C 118.4 . .
H16A C16A H16C 109.6 . .
H16B C16A H16C 109.5 . .
Si6B C16A H16D 107.9 . .
Si6B C16A H16E 112.8 . .
H16D C16A H16E 109.4 . .
Si6B C16A H16F 107.7 . .
H16D C16A H16F 109.6 . .
H16E C16A H16F 109.5 . .
Si5A C17A H17A 119.3 . .
Si5A C17A H17B 102.0 . .
H17A C17A H17B 109.4 . .
Si5A C17A H17C 106.8 . .
H17A C17A H17C 109.6 . .
H17B C17A H17C 109.4 . .
Si6A C18A H18A 104.3 . .
Si6A C18A H18B 105.0 . .
H18A C18A H18B 109.4 . .
Si6A C18A H18C 118.8 . .
H18A C18A H18C 109.4 . .
H18B C18A H18C 109.6 . .
Si5B C18A H18D 107.5 . .
Si5B C18A H18E 106.7 . .
H18D C18A H18E 109.4 . .
Si5B C18A H18F 114.1 . .
H18D C18A H18F 109.6 . .
H18E C18A H18F 109.5 . .
Si6A C19A H19A 104.4 . .
Si6A C19A H19B 117.5 . .
H19A C19A H19B 109.5 . .
Si6A C19A H19C 106.2 . .
H19A C19A H19C 109.5 . .
H19B C19A H19C 109.5 . .
Si6B C19A H19D 110.3 . .
Si6B C19A H19E 108.0 . .
H19D C19A H19E 109.4 . .
Si6B C19A H19F 110.1 . .
H19D C19A H19F 109.6 . .
H19E C19A H19F 109.5 . .
Si6A C20A H20A 111.7 . .
Si6A C20A H20B 109.3 . .
H20A C20A H20B 109.5 . .
Si6A C20A H20C 107.6 . .
H20A C20A H20C 109.3 . .
H20B C20A H20C 109.5 . .
Si1B C5B H5D 107.9 . .
Si1B C5B H5E 110.1 . .
H5D C5B H5E 109.4 . .
Si1B C5B H5F 110.5 . .
H5D C5B H5F 109.5 . .
H5E C5B H5F 109.4 . .
Si2B C8B H8D 104.6 . .
Si2B C8B H8E 112.1 . .
H8D C8B H8E 109.4 . .
Si2B C8B H8F 111.6 . .
H8D C8B H8F 109.6 . .
H8E C8B H8F 109.4 . .
Si3B C11B H11D 110.7 . .
Si3B C11B H11E 117.0 . .
H11D C11B H11E 109.4 . .
Si3B C11B H11F 100.3 . .
H11D C11B H11F 109.6 . .
H11E C11B H11F 109.4 . .
Si4B C14B H14D 106.3 . .
Si4B C14B H14E 108.3 . .
H14D C14B H14E 109.5 . .
Si4B C14B H14F 113.9 . .
H14D C14B H14F 109.5 . .
H14E C14B H14F 109.4 . .
Si5B C17B H17D 109.6 . .
Si5B C17B H17E 114.5 . .
H17D C17B H17E 109.4 . .
Si5B C17B H17F 104.2 . .
H17D C17B H17F 109.5 . .
H17E C17B H17F 109.4 . .
Si6B C20B H20D 110.0 . .
Si6B C20B H20E 107.8 . .
H20D C20B H20E 109.3 . .
Si6B C20B H20F 110.7 . .
H20D C20B H20F 109.5 . .
H20E C20B H20F 109.5 . .
O1 C21 C22 106(2) . .
O1 C21 H21A 110.6 . .
C22 C21 H21A 110.6 . .
O1 C21 H21B 110.6 . .
C22 C21 H21B 110.6 . .
H21A C21 H21B 108.8 . .
O2 C22 C21 106.8(17) . .
O2 C22 H22A 110.4 . .
C21 C22 H22A 110.4 . .
O2 C22 H22B 110.4 . .
C21 C22 H22B 110.4 . .
H22A C22 H22B 108.6 . .
O2 C23 C24 106.3(18) . .
O2 C23 H23A 110.5 . .
C24 C23 H23A 110.5 . .
O2 C23 H23B 110.5 . .
C24 C23 H23B 110.5 . .
H23A C23 H23B 108.7 . .
O3 C24 C23 108.7(18) . .
O3 C24 H24A 110.0 . .
C23 C24 H24A 110.0 . .
O3 C24 H24B 110.0 . .
C23 C24 H24B 110.0 . .
H24A C24 H24B 108.3 . .
O3 C25 C26 107.3(17) . .
O3 C25 H25A 110.3 . .
C26 C25 H25A 110.3 . .
O3 C25 H25B 110.3 . .
C26 C25 H25B 110.3 . .
H25A C25 H25B 108.5 . .
O4 C26 C25 110.0(18) . .
O4 C26 H26A 109.7 . .
C25 C26 H26A 109.7 . .
O4 C26 H26B 109.7 . .
C25 C26 H26B 109.7 . .
H26A C26 H26B 108.2 . .
O4 C27 C28 110(2) . .
O4 C27 H27A 109.7 . .
C28 C27 H27A 109.7 . .
O4 C27 H27B 109.7 . .
C28 C27 H27B 109.7 . .
H27A C27 H27B 108.2 . .
O5 C28 C27 110(2) . .
O5 C28 H28A 109.7 . .
C27 C28 H28A 109.6 . .
O5 C28 H28B 109.7 . .
C27 C28 H28B 109.7 . .
H28A C28 H28B 108.2 . .
O5 C29 C30 105(2) . .
O5 C29 H29A 110.6 . .
C30 C29 H29A 110.6 . .
O5 C29 H29B 110.6 . .
C30 C29 H29B 110.6 . .
H29A C29 H29B 108.8 . .
O6 C30 C29 111(2) . .
O6 C30 H30A 109.5 . .
C29 C30 H30A 109.5 . .
O6 C30 H30B 109.5 . .
C29 C30 H30B 109.5 . .
H30A C30 H30B 108.1 . .
C32 C31 O6 107.0(18) . .
C32 C31 H31A 110.3 . .
O6 C31 H31A 110.3 . .
C32 C31 H31B 110.3 . .
O6 C31 H31B 110.3 . .
H31A C31 H31B 108.6 . .
O1 C32 C31 108.0(17) . .
O1 C32 H32A 110.1 . .
C31 C32 H32A 110.1 . .
O1 C32 H32B 110.1 . .
C31 C32 H32B 110.1 . .
H32A C32 H32B 108.4 . .

loop_
_geom_bond_atom_site_label_1
_geom_bond_atom_site_label_2
_geom_bond_distance
_geom_bond_site_symmetry_2
U1 N4 2.201(14) .
U1 N5 2.246(7) .
U1 N3 2.316(16) .
U1 N1A 2.466(9) .
U1 N2A 2.471(9) .
K1 O4 2.774(19) .
K1 O1 2.780(15) .
K1 O3 2.789(7) .
K1 O5 2.78(2) .
K1 O6 2.833(8) .
K1 O2 2.882(15) .
K1 C2A 2.904(11) 1_554
K1 C1A 2.929(11) .
Si1A N3 1.658(19) .
Si1A C3A 1.813(9) .
Si1A C4A 1.951(9) .
Si1A C5A 1.95(4) .
Si2A N3 1.76(2) .
Si2A C8A 1.85(2) .
Si2A C7A 1.949(10) .
Si2A C6A 1.953(10) .
Si3A N4 1.696(18) .
Si3A C11A 1.85(3) .
Si3A C9A 1.87(2) .
Si3A C10A 1.993(9) .
Si4A N4 1.81(2) .
Si4A C14A 1.874(10) .
Si4A C13A 1.981(9) .
Si4A C12A 1.987(10) .
Si5A N5 1.695(17) .
Si5A C15A 1.80(2) .
Si5A C16A 2.005(9) .
Si5A C17A 2.05(3) .
Si6A N5 1.757(17) .
Si6A C20A 1.867(10) .
Si6A C18A 1.967(10) .
Si6A C19A 1.991(9) .
Si1B N3 1.66(2) .
Si1B C5B 1.876(10) .
Si1B C3A 1.93(3) .
Si1B C6A 1.969(10) .
Si2B N3 1.703(17) .
Si2B C8B 1.91(4) .
Si2B C7A 1.978(10) .
Si2B C4A 1.978(9) .
Si3B C11B 1.752(10) .
Si3B N4 1.781(19) .
Si3B C9A 1.880(14) .
Si3B C12A 1.963(9) .
Si4B N4 1.862(19) .
Si4B C14B 1.879(10) .
Si4B C13A 1.935(9) .
Si4B C10A 1.958(9) .
Si5B N5 1.638(18) .
Si5B C15A 1.826(19) .
Si5B C17B 1.854(10) .
Si5B C18A 1.961(10) .
Si6B C20B 1.877(10) .
Si6B N5 1.89(2) .
Si6B C16A 1.969(9) .
Si6B C19A 2.000(9) .
O1 C32 1.408(19) .
O1 C21 1.46(2) .
O2 C22 1.38(2) .
O2 C23 1.44(3) .
O3 C24 1.414(9) .
O3 C25 1.429(10) .
O4 C26 1.37(3) .
O4 C27 1.428(10) .
O5 C29 1.416(10) .
O5 C28 1.415(10) .
O6 C30 1.23(3) .
O6 C31 1.60(3) .
N1A C1A 1.163(12) .
N2A C2A 1.174(12) .
C2A K1 2.904(11) 1_556
C3A H3A 0.9581 .
C3A H3B 0.9579 .
C3A H3C 0.9573 .
C3A H3D 0.9573 .
C3A H3E 0.9576 .
C3A H3F 0.9574 .
C4A H4A 0.9577 .
C4A H4B 0.9579 .
C4A H4C 0.9559 .
C4A H4D 0.9582 .
C4A H4E 0.9559 .
C4A H4F 0.9578 .
C5A H5A 0.9581 .
C5A H5B 0.9560 .
C5A H5C 0.9577 .
C6A H6A 0.9581 .
C6A H6B 0.9580 .
C6A H6C 0.9568 .
C6A H6D 0.9568 .
C6A H6E 0.9564 .
C6A H6F 0.9580 .
C7A H7A 0.9581 .
C7A H7B 0.9566 .
C7A H7C 0.9579 .
C7A H7D 0.9583 .
C7A H7E 0.9567 .
C7A H7F 0.9566 .
C8A H8A 0.9566 .
C8A H8B 0.9571 .
C8A H8C 0.9576 .
C9A H9A 0.9583 .
C9A H9B 0.9580 .
C9A H9C 0.9562 .
C9A H9D 0.9583 .
C9A H9E 0.9578 .
C9A H9F 0.9574 .
C10A H10A 0.9577 .
C10A H10B 0.9561 .
C10A H10C 0.9575 .
C10A H10D 0.9571 .
C10A H10E 0.9579 .
C10A H10F 0.9580 .
C11A H11A 0.9575 .
C11A H11B 0.9573 .
C11A H11C 0.9563 .
C12A H12A 0.9580 .
C12A H12B 0.9575 .
C12A H12C 0.9557 .
C12A H12D 0.9573 .
C12A H12E 0.9578 .
C12A H12F 0.9565 .
C13A H13A 0.9583 .
C13A H13B 0.9569 .
C13A H13C 0.9565 .
C13A H13D 0.9565 .
C13A H13E 0.9582 .
C13A H13F 0.9577 .
C14A H14A 0.9578 .
C14A H14B 0.9575 .
C14A H14C 0.9575 .
C15A H15A 0.9573 .
C15A H15B 0.9564 .
C15A H15C 0.9581 .
C15A H15D 0.9568 .
C15A H15E 0.9576 .
C15A H15F 0.9579 .
C16A H16A 0.9576 .
C16A H16B 0.9577 .
C16A H16C 0.9572 .
C16A H16D 0.9568 .
C16A H16E 0.9564 .
C16A H16F 0.9583 .
C17A H17A 0.9564 .
C17A H17B 0.9571 .
C17A H17C 0.9582 .
C18A H18A 0.9560 .
C18A H18B 0.9574 .
C18A H18C 0.9582 .
C18A H18D 0.9573 .
C18A H18E 0.9580 .
C18A H18F 0.9573 .
C19A H19A 0.9571 .
C19A H19B 0.9581 .
C19A H19C 0.9578 .
C19A H19D 0.9578 .
C19A H19E 0.9585 .
C19A H19F 0.9563 .
C20A H20A 0.9572 .
C20A H20B 0.9579 .
C20A H20C 0.9563 .
C5B H5D 0.9563 .
C5B H5E 0.9575 .
C5B H5F 0.9578 .
C8B H8D 0.9575 .
C8B H8E 0.9576 .
C8B H8F 0.9577 .
C11B H11D 0.9577 .
C11B H11E 0.9559 .
C11B H11F 0.9579 .
C14B H14D 0.9580 .
C14B H14E 0.9569 .
C14B H14F 0.9563 .
C17B H17D 0.9582 .
C17B H17E 0.9579 .
C17B H17F 0.9563 .
C20B H20D 0.9569 .
C20B H20E 0.9566 .
C20B H20F 0.9578 .
C21 C22 1.48(3) .
C21 H21A 0.9900 .
C21 H21B 0.9900 .
C22 H22A 0.9900 .
C22 H22B 0.9900 .
C23 C24 1.527(10) .
C23 H23A 0.9900 .
C23 H23B 0.9900 .
C24 H24A 0.9900 .
C24 H24B 0.9900 .
C25 C26 1.516(10) .
C25 H25A 0.9900 .
C25 H25B 0.9900 .
C26 H26A 0.9900 .
C26 H26B 0.9900 .
C27 C28 1.517(10) .
C27 H27A 0.9900 .
C27 H27B 0.9900 .
C28 H28A 0.9900 .
C28 H28B 0.9900 .
C29 C30 1.519(10) .
C29 H29A 0.9900 .
C29 H29B 0.9900 .
C30 H30A 0.9900 .
C30 H30B 0.9900 .
C31 C32 1.503(10) .
C31 H31A 0.9900 .
C31 H31B 0.9900 .
C32 H32A 0.9900 .
C32 H32B 0.9900 .
